data_7027203
loop_
_publ_author_name
'Dolbecq, Anne'
'Guirauden, Aude'
'Fourmigu\'e, Marc'
'Boubekeur, Kamal'
'Batail, Patrick'
'Rohmer, Marie-Madeleine'
'B\'enard, Marc'
'Coulon, Claude'
'Sall\'e, Marc'
'Blanchard, Philippe'

_publ_section_title
;
 Relative basicities of the oxygen atoms of the Linquist polyoxometalate
 [Mo6O19]2&#x2212; and their recognition by hydroxyl groups in radical
 cation salts based on functionalized tetrathiafulvalene \p donors
;
_journal_issue 8
_journal_name_full 'Journal of the Chemical Society, Dalton Transactions'
_journal_page_first 1241
_journal_paper_doi 10.1039/a809442j
_journal_year 1999
_chemical_formula_moiety '(C10 H12 O4 S4)~2~, Mo6 O19'
_chemical_formula_sum 'C20 H24 Mo6 O27 S8'
_chemical_formula_weight 1528.51
_chemical_name_common '[TTF(CH~2~OH)~4~]^2^Mo~6~O~19~'
_chemical_name_systematic
;
 Bis[tetrakis-3,4,3',4'-(hydroxymethyl)tetrathiafulvalenium]
nonadecaoxohexamolybdate(VI)
;
_space_group_IT_number 2
_symmetry_cell_setting triclinic
_symmetry_space_group_name_Hall '-P 1'
_symmetry_space_group_name_H-M 'P -1'
_atom_sites_solution_hydrogens geom
_atom_sites_solution_primary direct
_atom_sites_solution_secondary difmap
_audit_creation_method SHELXL
_cell_angle_alpha 69.58(3)
_cell_angle_beta 83.28(3)
_cell_angle_gamma 77.00(3)
_cell_formula_units_Z 1
_cell_length_a 8.668(2)
_cell_length_b 10.862(2)
_cell_length_c 11.478(2)
_cell_measurement_reflns_used 5000
_cell_measurement_temperature 150(2)
_cell_measurement_theta_max 26.75
_cell_measurement_theta_min 2
_cell_volume 985.9(4)
_computing_cell_refinement 'SELECT [Stoe IPDS]'
_computing_data_collection 'EXPOSE [Stoe IPDS]'
_computing_data_reduction 'INTEGRATE [Stoe IPDS]'
_computing_molecular_graphics 'ORTEP [Johnson, 1976]'
_computing_structure_refinement 'SHELXL-93 (Sheldrick, 1993)'
_computing_structure_solution 'SHELXS-86 (Sheldrick, 1990)'
_diffrn_ambient_temperature 150(2)
_diffrn_detector_area_resol_mean 6.66
_diffrn_measurement_device_type 'Stoe IPDS'
_diffrn_measurement_method 'rotation, phi incr. 2\%'
_diffrn_radiation_detector 'area detector'
_diffrn_radiation_monochromator graphite
_diffrn_radiation_source 'fine-focus sealed tube'
_diffrn_radiation_type MoK\a
_diffrn_radiation_wavelength 0.71073
_diffrn_reflns_av_R_equivalents 0.0433
_diffrn_reflns_av_sigmaI/netI 0.0594
_diffrn_reflns_limit_h_max 11
_diffrn_reflns_limit_h_min -11
_diffrn_reflns_limit_k_max 13
_diffrn_reflns_limit_k_min -13
_diffrn_reflns_limit_l_max 13
_diffrn_reflns_limit_l_min -13
_diffrn_reflns_number 10552
_diffrn_reflns_theta_max 26.95
_diffrn_reflns_theta_min 2.04
_diffrn_standards_decay_% 0
_exptl_absorpt_coefficient_mu 2.371
_exptl_absorpt_correction_T_max 0.9910
_exptl_absorpt_correction_T_min 0.8272
_exptl_absorpt_correction_type numerical
_exptl_absorpt_process_details 'FACEIT, Stoe IDPS'
_exptl_crystal_colour black
_exptl_crystal_density_diffrn 2.574
_exptl_crystal_density_meas ?
_exptl_crystal_description 'thin plate'
_exptl_crystal_F_000 740
_exptl_crystal_size_max 0.28
_exptl_crystal_size_mid 0.05
_exptl_crystal_size_min 0.02
_refine_diff_density_max 0.567
_refine_diff_density_min -0.689
_refine_diff_density_rms 0.126
_refine_ls_extinction_method none
_refine_ls_goodness_of_fit_all 0.890
_refine_ls_goodness_of_fit_obs 0.962
_refine_ls_hydrogen_treatment constr
_refine_ls_matrix_type full
_refine_ls_number_parameters 277
_refine_ls_number_reflns 3912
_refine_ls_number_restraints 0
_refine_ls_restrained_S_all 0.914
_refine_ls_restrained_S_obs 0.962
_refine_ls_R_factor_all 0.0445
_refine_ls_R_factor_obs 0.0247
_refine_ls_shift/esd_max -0.002
_refine_ls_shift/esd_mean 0.000
_refine_ls_structure_factor_coef Fsqd
_refine_ls_weighting_details 'w=1/[\s^2^(Fo^2^)+(0.0129P)^2^+0.0000P] where P=(Fo^2^+2Fc^2^)/3'
_refine_ls_weighting_scheme calc
_refine_ls_wR_factor_all 0.0446
_refine_ls_wR_factor_obs 0.0403
_reflns_number_observed 2948
_reflns_number_total 3914
_reflns_observed_criterion >2sigma(I)
_cod_data_source_file 809442jsup1.cif
_cod_data_source_block adoh4
_cod_depositor_comments
;
The following automatic conversions were performed:

'_exptl_crystal_density_meas' value 'not measured' was changed to '?'
- the value is perceived as not measured.

Automatic conversion script
Id: cif_fix_values 3008 2015-01-20 13:52:24Z robertas 

The following automatic conversions were performed:

'_refine_ls_weighting_scheme' value 'calc
w=1/[\s^2^(Fo^2^)+(0.0129P)^2^+0.0000P] where P=(Fo^2^+2Fc^2^)/3' was
changed to 'calc'. New tag '_refine_ls_weighting_details' was
created. The value of the new tag was set to
'w=1/[\s^2^(Fo^2^)+(0.0129P)^2^+0.0000P] where P=(Fo^2^+2Fc^2^)/3'.

Automatic conversion script
Id: cif_fix_values 3143 2015-03-26 13:38:13Z robertas 
;
_cod_original_cell_volume 985.9(3)
_cod_original_sg_symbol_H-M P-1
_cod_database_code 7027203

loop_
_symmetry_equiv_pos_as_xyz
'x, y, z'
'-x, -y, -z'

loop_
_atom_site_aniso_label
_atom_site_aniso_U_11
_atom_site_aniso_U_22
_atom_site_aniso_U_33
_atom_site_aniso_U_23
_atom_site_aniso_U_13
_atom_site_aniso_U_12
Mo1 0.0128(2) 0.00629(13) 0.0064(2) 0.00083(11) -0.00170(13) -0.00121(12)
Mo2 0.0107(2) 0.00763(14) 0.0083(2) -0.00384(12) 0.00156(13) -0.00158(12)
Mo3 0.0072(2) 0.00843(13) 0.0133(2) -0.00321(12) -0.00014(14) -0.00327(12)
O1 0.024(2) 0.0099(11) 0.012(2) 0.0020(10) -0.0051(12) 0.0015(11)
O2 0.018(2) 0.0088(11) 0.017(2) -0.0068(10) 0.0033(12) -0.0019(10)
O3 0.013(2) 0.0127(12) 0.028(2) -0.0089(11) 0.0003(13) -0.0047(11)
O13 0.012(2) 0.0105(11) 0.012(2) -0.0046(10) -0.0045(11) 0.0003(10)
O31 0.012(2) 0.0071(10) 0.017(2) -0.0004(10) 0.0014(11) -0.0033(10)
O12 0.018(2) 0.0114(11) 0.007(2) -0.0018(10) -0.0021(11) -0.0005(10)
O21 0.0099(15) 0.0052(10) 0.012(2) -0.0018(9) -0.0030(11) 0.0019(9)
O32 0.0110(15) 0.0094(11) 0.015(2) -0.0075(10) -0.0005(11) -0.0026(10)
O23 0.0080(15) 0.0103(11) 0.016(2) -0.0049(10) 0.0015(11) -0.0030(10)
O19 0.008(2) 0.0041(14) 0.006(2) -0.0014(13) -0.0023(15) -0.0010(13)
S1A 0.0113(5) 0.0078(4) 0.0147(6) -0.0030(3) 0.0012(4) -0.0015(3)
S2A 0.0122(5) 0.0081(4) 0.0179(6) -0.0029(3) 0.0026(4) -0.0017(3)
O4A 0.026(2) 0.0139(12) 0.025(2) -0.0069(11) 0.0002(14) 0.0012(11)
O5A 0.026(2) 0.0106(11) 0.024(2) -0.0016(11) 0.0032(13) -0.0105(11)
C1A 0.008(2) 0.0105(15) 0.007(2) -0.0036(13) 0.0000(15) -0.0010(13)
C2A 0.014(2) 0.012(2) 0.010(2) -0.0049(14) 0.001(2) -0.0006(14)
C3A 0.007(2) 0.017(2) 0.009(2) -0.0052(14) 0.0015(15) -0.0022(14)
C4A 0.011(2) 0.017(2) 0.018(3) -0.008(2) 0.002(2) 0.0001(14)
C5A 0.023(3) 0.015(2) 0.020(3) -0.008(2) 0.008(2) -0.010(2)
S1B 0.0100(5) 0.0107(4) 0.0078(5) -0.0032(3) -0.0008(4) 0.0001(3)
S2B 0.0097(5) 0.0142(4) 0.0101(6) -0.0049(3) -0.0011(4) 0.0003(3)
O4B 0.020(2) 0.0297(14) 0.015(2) -0.0066(12) -0.0032(12) -0.0004(12)
O5B 0.012(2) 0.0136(11) 0.020(2) -0.0057(10) -0.0054(12) -0.0003(10)
C1B 0.014(2) 0.0038(14) 0.011(2) -0.0020(13) -0.003(2) -0.0021(13)
C2B 0.011(2) 0.0047(14) 0.009(2) -0.0019(12) 0.0010(15) -0.0018(13)
C3B 0.015(2) 0.0067(14) 0.008(2) -0.0040(13) 0.002(2) -0.0022(13)
C4B 0.015(2) 0.021(2) 0.012(2) -0.006(2) 0.001(2) 0.000(2)
C5B 0.009(2) 0.011(2) 0.016(2) -0.0058(14) 0.000(2) -0.0026(14)

loop_
_atom_site_label
_atom_site_type_symbol
_atom_site_fract_x
_atom_site_fract_y
_atom_site_fract_z
_atom_site_U_iso_or_equiv
_atom_site_thermal_displace_type
_atom_site_occupancy
_atom_site_calc_flag
_atom_site_refinement_flags
Mo1 Mo -0.07187(4) 0.17826(3) 0.82046(3) 0.00929(8) Uani 1 d .
Mo2 Mo -0.11950(4) 0.13283(3) 1.11995(3) 0.00876(8) Uani 1 d .
Mo3 Mo -0.23719(4) -0.06722(3) 1.00556(3) 0.00949(8) Uani 1 d .
O1 O -0.1379(4) 0.3120(2) 0.6956(3) 0.0173(7) Uani 1 d .
O2 O -0.2098(3) 0.2223(2) 1.2108(3) 0.0142(6) Uani 1 d .
O3 O -0.3991(3) -0.1312(2) 1.0128(3) 0.0170(7) Uani 1 d .
O13 O -0.2528(3) 0.0830(2) 0.8628(3) 0.0112(6) Uani 1 d .
O31 O 0.1179(3) 0.2086(2) 0.8536(3) 0.0129(6) Uani 1 d .
O12 O 0.0334(3) 0.0433(2) 0.7566(2) 0.0128(6) Uani 1 d .
O21 O -0.1732(3) 0.2474(2) 0.9563(2) 0.0095(6) Uani 1 d .
O32 O 0.0863(3) 0.1645(2) 1.0937(3) 0.0107(6) Uani 1 d .
O23 O -0.2854(3) 0.0369(2) 1.1107(3) 0.0113(6) Uani 1 d .
O19 O 0.0000 0.0000 1.0000 0.0061(8) Uani 1 d S
S1A S 0.21531(12) -0.13892(8) 0.47664(9) 0.0117(2) Uani 1 d .
S2A S 0.13987(12) 0.15188(8) 0.40620(10) 0.0134(2) Uani 1 d .
O4A O 0.5263(4) -0.2754(2) 0.4455(3) 0.0226(7) Uani 1 d .
H4A H 0.5336(4) -0.2792(2) 0.5173(3) 0.034 Uiso 1 calc R
O5A O 0.3894(4) 0.2930(2) 0.3222(3) 0.0206(7) Uani 1 d .
H5A H 0.4122(4) 0.3578(2) 0.2653(3) 0.031 Uiso 1 calc R
C1A C 0.0749(4) 0.0022(3) 0.4752(4) 0.0087(7) Uani 1 d .
C2A C 0.3629(5) -0.0541(3) 0.3951(4) 0.0123(8) Uani 1 d .
C3A C 0.3269(5) 0.0811(3) 0.3616(4) 0.0110(8) Uani 1 d .
C4A C 0.5142(5) -0.1398(3) 0.3646(4) 0.0152(9) Uani 1 d .
H4A1 H 0.5153(5) -0.1361(3) 0.2789(4) 0.018 Uiso 1 calc R
H4A2 H 0.6044(5) -0.1055(3) 0.3741(4) 0.018 Uiso 1 calc R
C5A C 0.4321(5) 0.1763(3) 0.2850(4) 0.0186(9) Uani 1 d .
H5A1 H 0.5426(5) 0.1352(3) 0.3003(4) 0.022 Uiso 1 calc R
H5A2 H 0.4158(5) 0.2001(3) 0.1971(4) 0.022 Uiso 1 calc R
S1B S 0.00177(12) 0.46839(8) 0.19676(9) 0.0098(2) Uani 1 d .
S2B S -0.25540(11) 0.55376(8) 0.02704(9) 0.0115(2) Uani 1 d .
O4B O -0.0547(4) 0.4175(3) 0.4444(3) 0.0223(7) Uani 1 d .
H4B H -0.0316(4) 0.4458(3) 0.4963(3) 0.033 Uiso 1 calc R
O5B O -0.5719(3) 0.5349(2) 0.1518(3) 0.0151(6) Uani 1 d .
H5B H -0.6469(3) 0.5928(2) 0.1182(3) 0.023 Uiso 1 calc R
C1B C -0.0554(5) 0.5057(3) 0.0480(3) 0.0092(8) Uani 1 d .
C2B C -0.1890(4) 0.5069(3) 0.2580(4) 0.0083(8) Uani 1 d .
C3B C -0.3081(5) 0.5470(3) 0.1792(4) 0.0097(8) Uani 1 d .
C4B C -0.2004(5) 0.4959(4) 0.3920(4) 0.0166(9) Uani 1 d .
H4B1 H -0.2181(5) 0.5842(4) 0.3998(4) 0.020 Uiso 1 calc R
H4B2 H -0.2878(5) 0.4532(4) 0.4347(4) 0.020 Uiso 1 calc R
C5B C -0.4803(5) 0.5903(3) 0.2097(4) 0.0111(8) Uani 1 d .
H5B1 H -0.5005(5) 0.5591(3) 0.2991(4) 0.013 Uiso 1 calc R
H5B2 H -0.5097(5) 0.6873(3) 0.1795(4) 0.013 Uiso 1 calc R

loop_
_atom_type_symbol
_atom_type_description
_atom_type_scat_dispersion_real
_atom_type_scat_dispersion_imag
_atom_type_scat_source
C C 0.0033 0.0016 'International Tables Vol C Tables 4.2.6.8 and 6.1.1.4'
H H 0.0000 0.0000 'International Tables Vol C Tables 4.2.6.8 and 6.1.1.4'
O O 0.0106 0.0060 'International Tables Vol C Tables 4.2.6.8 and 6.1.1.4'
S S 0.1246 0.1234 'International Tables Vol C Tables 4.2.6.8 and 6.1.1.4'
Mo Mo -1.6832 0.6857 'International Tables Vol C Tables 4.2.6.8 and 6.1.1.4'

loop_
_geom_angle_atom_site_label_1
_geom_angle_atom_site_label_2
_geom_angle_atom_site_label_3
_geom_angle
_geom_angle_site_symmetry_1
_geom_angle_site_symmetry_3
O1 Mo1 O31 104.55(12) . .
O1 Mo1 O12 105.68(13) . .
O31 Mo1 O12 91.90(12) . .
O1 Mo1 O21 99.71(12) . .
O31 Mo1 O21 87.69(12) . .
O12 Mo1 O21 153.85(10) . .
O1 Mo1 O13 101.76(12) . .
O31 Mo1 O13 153.08(11) . .
O12 Mo1 O13 86.37(11) . .
O21 Mo1 O13 82.38(10) . .
O1 Mo1 O19 175.41(10) . .
O31 Mo1 O19 77.83(8) . .
O12 Mo1 O19 78.01(8) . .
O21 Mo1 O19 76.35(7) . .
O13 Mo1 O19 75.53(8) . .
O2 Mo2 O32 104.38(12) . .
O2 Mo2 O21 104.08(12) . .
O32 Mo2 O21 91.69(11) . .
O2 Mo2 O12 102.48(12) . 2_557
O32 Mo2 O12 87.26(11) . 2_557
O21 Mo2 O12 152.81(11) . 2_557
O2 Mo2 O23 102.29(12) . .
O32 Mo2 O23 152.90(11) . .
O21 Mo2 O23 86.39(11) . .
O12 Mo2 O23 82.41(11) 2_557 .
O2 Mo2 O19 177.20(8) . .
O32 Mo2 O19 77.65(8) . .
O21 Mo2 O19 77.67(8) . .
O12 Mo2 O19 75.57(8) 2_557 .
O23 Mo2 O19 75.54(8) . .
O3 Mo3 O13 106.00(13) . .
O3 Mo3 O23 105.68(13) . .
O13 Mo3 O23 92.64(11) . .
O3 Mo3 O31 100.60(12) . 2_557
O13 Mo3 O31 152.63(11) . 2_557
O23 Mo3 O31 86.23(11) . 2_557
O3 Mo3 O32 100.62(12) . 2_557
O13 Mo3 O32 86.91(11) . 2_557
O23 Mo3 O32 152.72(11) . 2_557
O31 Mo3 O32 81.93(11) 2_557 2_557
O3 Mo3 O19 174.46(8) . .
O13 Mo3 O19 77.90(9) . .
O23 Mo3 O19 77.80(8) . .
O31 Mo3 O19 75.13(8) 2_557 .
O32 Mo3 O19 75.44(7) 2_557 .
Mo3 O13 Mo1 116.57(13) . .
Mo1 O31 Mo3 116.60(12) . 2_557
Mo1 O12 Mo2 116.52(14) . 2_557
Mo2 O21 Mo1 115.32(11) . .
Mo2 O32 Mo3 116.81(12) . 2_557
Mo3 O23 Mo2 116.26(14) . .
Mo1 O19 Mo1 180.0 . 2_557
Mo1 O19 Mo3 89.98(3) . .
Mo1 O19 Mo3 90.02(3) 2_557 .
Mo1 O19 Mo3 90.02(3) . 2_557
Mo1 O19 Mo3 89.98(3) 2_557 2_557
Mo3 O19 Mo3 180.0 . 2_557
Mo1 O19 Mo2 89.90(3) . 2_557
Mo1 O19 Mo2 90.10(3) 2_557 2_557
Mo3 O19 Mo2 90.10(2) . 2_557
Mo3 O19 Mo2 89.90(3) 2_557 2_557
Mo1 O19 Mo2 90.10(3) . .
Mo1 O19 Mo2 89.90(3) 2_557 .
Mo3 O19 Mo2 89.90(3) . .
Mo3 O19 Mo2 90.10(3) 2_557 .
Mo2 O19 Mo2 179.998(2) 2_557 .
C1A S1A C2A 96.0(2) . .
C1A S2A C3A 95.8(2) . .
C1A C1A S1A 123.3(3) 2_556 .
C1A C1A S2A 122.0(3) 2_556 .
S1A C1A S2A 114.7(2) . .
C3A C2A C4A 127.5(3) . .
C3A C2A S1A 116.5(3) . .
C4A C2A S1A 116.0(2) . .
C2A C3A C5A 126.1(4) . .
C2A C3A S2A 117.0(3) . .
C5A C3A S2A 116.9(3) . .
O4A C4A C2A 110.2(3) . .
O5A C5A C3A 106.7(3) . .
C1B S1B C2B 95.2(2) . .
C1B S2B C3B 95.6(2) . .
C1B C1B S2B 122.8(4) 2_565 .
C1B C1B S1B 121.4(4) 2_565 .
S2B C1B S1B 115.8(2) . .
C3B C2B C4B 127.6(4) . .
C3B C2B S1B 116.9(3) . .
C4B C2B S1B 115.5(3) . .
C2B C3B C5B 126.2(4) . .
C2B C3B S2B 116.5(3) . .
C5B C3B S2B 117.2(3) . .
O4B C4B C2B 107.2(3) . .
O5B C5B C3B 108.7(3) . .

loop_
_geom_bond_atom_site_label_1
_geom_bond_atom_site_label_2
_geom_bond_distance
_geom_bond_site_symmetry_2
Mo1 O1 1.690(3) .
Mo1 O31 1.854(3) .
Mo1 O12 1.873(3) .
Mo1 O21 1.991(3) .
Mo1 O13 1.992(3) .
Mo1 O19 2.3146(10) .
Mo2 O2 1.679(3) .
Mo2 O32 1.863(3) .
Mo2 O21 1.899(3) .
Mo2 O12 1.985(2) 2_557
Mo2 O23 1.988(3) .
Mo2 O19 2.3303(8) .
Mo3 O3 1.683(3) .
Mo3 O13 1.858(2) .
Mo3 O23 1.879(3) .
Mo3 O31 1.996(3) 2_557
Mo3 O32 1.999(3) 2_557
Mo3 O19 2.3187(6) .
O31 Mo3 1.996(3) 2_557
O12 Mo2 1.985(2) 2_557
O32 Mo3 1.999(3) 2_557
O19 Mo1 2.3146(10) 2_557
O19 Mo3 2.3187(6) 2_557
O19 Mo2 2.3302(8) 2_557
S1A C1A 1.726(3) .
S1A C2A 1.735(4) .
S2A C1A 1.731(3) .
S2A C3A 1.732(4) .
O4A C4A 1.429(4) .
O5A C5A 1.434(4) .
C1A C1A 1.360(7) 2_556
C2A C3A 1.352(5) .
C2A C4A 1.510(5) .
C3A C5A 1.509(5) .
S1B C1B 1.717(4) .
S1B C2B 1.740(4) .
S2B C1B 1.715(4) .
S2B C3B 1.733(4) .
O4B C4B 1.420(5) .
O5B C5B 1.432(5) .
C1B C1B 1.395(8) 2_565
C2B C3B 1.347(5) .
C2B C4B 1.494(6) .
C3B C5B 1.499(5) .
